data_7231294
loop_
_publ_author_name
'Dharmarwardana, Madushani'
'Arimilli, Bhargav S.'
'Luzuriaga, Michael A.'
'Kwon, Sunah'
'Lee, Hamilton'
'Appuhamillage, Gayan A.'
'McCandless, Gregory T.'
'Smaldone, Ronald A.'
'Gassensmith, Jeremiah J.'

_publ_section_title
;
 The thermo-responsive behavior in molecular crystals of naphthalene
 diimides and their 3D printed thermochromic composites
;
_journal_issue 39
_journal_name_full CrystEngComm
_journal_page_first 6054
_journal_paper_doi 10.1039/C8CE00798E
_journal_volume 20
_journal_year 2018
_chemical_formula_moiety 'C40 H42 N2 O6'
_chemical_formula_sum 'C40 H42 N2 O6'
_chemical_formula_weight 646.75
_space_group_crystal_system monoclinic
_space_group_IT_number 14
_space_group_name_Hall '-P 2yn'
_space_group_name_H-M_alt 'P 1 21/n 1'
_symmetry_space_group_name_Hall '-P 2yn'
_symmetry_space_group_name_H-M 'P 1 21/n 1'
_atom_sites_solution_hydrogens geom
_audit_creation_method SHELXL-2014/7
_audit_update_record
;
2018-07-20 deposited with the CCDC.
2018-08-03 downloaded from the CCDC.
;
_cell_angle_alpha 90
_cell_angle_beta 93.759(6)
_cell_angle_gamma 90
_cell_formula_units_Z 2
_cell_length_a 4.3773(18)
_cell_length_b 46.183(15)
_cell_length_c 8.215(3)
_cell_measurement_reflns_used 9780
_cell_measurement_temperature 298(2)
_cell_measurement_theta_max 26.96
_cell_measurement_theta_min 2.52
_cell_volume 1657.1(11)
_computing_cell_refinement 'Bruker SAINT'
_computing_data_collection 'Bruker APEX3'
_computing_data_reduction 'Bruker SAINT'
_computing_molecular_graphics 'ORTEP-3 for Windows (Farrugia, 2012)'
_computing_publication_material 'publCIF (Westrip, 2010)'
_computing_structure_refinement 'SHELXL-2014/7 (Sheldrick, 2014)'
_computing_structure_solution 'SHELXTL Intrinsic Phasing (Sheldrick, 2014)'
_diffrn_ambient_temperature 298(2)
_diffrn_measured_fraction_theta_full 0.999
_diffrn_measured_fraction_theta_max 0.999
_diffrn_measurement_device_type 'Bruker Kappa D8 Quest CMOS'
_diffrn_measurement_method '\f and \w scans'
_diffrn_radiation_monochromator 'HELIOS optics'
_diffrn_radiation_type MoK\a
_diffrn_radiation_wavelength 0.71073
_diffrn_reflns_av_R_equivalents 0.0663
_diffrn_reflns_av_unetI/netI 0.0358
_diffrn_reflns_Laue_measured_fraction_full 0.999
_diffrn_reflns_Laue_measured_fraction_max 0.999
_diffrn_reflns_limit_h_max 5
_diffrn_reflns_limit_h_min -5
_diffrn_reflns_limit_k_max 59
_diffrn_reflns_limit_k_min -59
_diffrn_reflns_limit_l_max 10
_diffrn_reflns_limit_l_min -10
_diffrn_reflns_number 40572
_diffrn_reflns_point_group_measured_fraction_full 0.999
_diffrn_reflns_point_group_measured_fraction_max 0.999
_diffrn_reflns_theta_full 25.242
_diffrn_reflns_theta_max 27.508
_diffrn_reflns_theta_min 2.523
_diffrn_source 'I\mS microfocus tube'
_exptl_absorpt_coefficient_mu 0.087
_exptl_absorpt_correction_T_max 0.7447
_exptl_absorpt_correction_T_min 0.6948
_exptl_absorpt_correction_type multi-scan
_exptl_absorpt_process_details
;
SADABS (Krause, Herbst-Irmer, Sheldrick, & Stalke;  J. Appl. Cryst. 2015, 48,
3-10)
;
_exptl_crystal_colour orange
_exptl_crystal_density_diffrn 1.296
_exptl_crystal_description fragment
_exptl_crystal_F_000 688
_exptl_crystal_size_max 0.240
_exptl_crystal_size_mid 0.080
_exptl_crystal_size_min 0.060
_refine_diff_density_max 0.247
_refine_diff_density_min -0.193
_refine_diff_density_rms 0.043
_refine_ls_extinction_coef 0.0114(17)
_refine_ls_extinction_expression Fc^*^=kFc[1+0.001xFc^2^\l^3^/sin(2\q)]^-1/4^
_refine_ls_extinction_method 'SHELXL-2014/7 (Sheldrick 2014'
_refine_ls_goodness_of_fit_ref 1.028
_refine_ls_hydrogen_treatment constr
_refine_ls_matrix_type full
_refine_ls_number_parameters 219
_refine_ls_number_reflns 3820
_refine_ls_number_restraints 0
_refine_ls_restrained_S_all 1.028
_refine_ls_R_factor_all 0.0903
_refine_ls_R_factor_gt 0.0512
_refine_ls_shift/su_max 0.001
_refine_ls_shift/su_mean 0.000
_refine_ls_structure_factor_coef Fsqd
_refine_ls_weighting_details 'w=1/[\s^2^(Fo^2^)+(0.0522P)^2^+0.5259P] where P=(Fo^2^+2Fc^2^)/3'
_refine_ls_weighting_scheme calc
_refine_ls_wR_factor_gt 0.1107
_refine_ls_wR_factor_ref 0.1267
_reflns_Friedel_coverage 0.000
_reflns_number_gt 2508
_reflns_number_total 3820
_reflns_threshold_expression 'I > 2\s(I)'
_cod_data_source_file c8ce00798e8.cif
_cod_data_source_block scd1658_HeptNDI_T298K
_cod_depositor_comments 'Adding full bibliography for 7231291--7231300.cif.'
_cod_original_cell_volume 1657.2(10)
_cod_database_code 7231294
_publcif_datablock.id {926f7141-fc6b-45ac-acc2-17f0ab16882e}

_shelx_shelxl_version_number 2014/7
_shelx_space_group_comment
;
The symmetry employed for this shelxl refinement is uniquely defined
by the following loop, which should always be used as a source of
symmetry information in preference to the above space-group names.
They are only intended as comments.
;
_shelx_estimated_absorpt_t_min 0.979
_shelx_estimated_absorpt_t_max 0.995

loop_
_space_group_symop_operation_xyz
'x, y, z'
'-x+1/2, y+1/2, -z+1/2'
'-x, -y, -z'
'x-1/2, -y-1/2, z-1/2'

loop_
_atom_site_label
_atom_site_type_symbol
_atom_site_fract_x
_atom_site_fract_y
_atom_site_fract_z
_atom_site_U_iso_or_equiv
_atom_site_adp_type
_atom_site_occupancy
_atom_site_site_symmetry_order
_atom_site_calc_flag
_atom_site_refinement_flags_posn
_atom_site_refinement_flags_adp
C1 C 0.0077(4) 0.56404(4) 0.1277(2) 0.0349(4) Uani 1 1 d . .
C2 C 0.3577(4) 0.53153(4) 0.2913(2) 0.0359(4) Uani 1 1 d . .
C3 C 0.2596(4) 0.50698(3) 0.18414(19) 0.0325(4) Uani 1 1 d . .
C4 C 0.0448(4) 0.51177(3) 0.05140(18) 0.0300(4) Uani 1 1 d . .
C5 C 0.3766(4) 0.47984(4) 0.2143(2) 0.0381(4) Uani 1 1 d . .
H5 H 0.5174 0.4768 0.3025 0.046 Uiso 1 1 calc R U
C6 C 0.2850(4) 0.45656(4) 0.1130(2) 0.0373(4) Uani 1 1 d . .
H6 H 0.3645 0.4382 0.1349 0.045 Uiso 1 1 calc R U
C7 C 0.0791(4) 0.46064(3) -0.01837(19) 0.0316(4) Uani 1 1 d . .
C8 C 0.2550(4) 0.58018(4) 0.3891(2) 0.0361(4) Uani 1 1 d . .
C9 C 0.1307(4) 0.57635(4) 0.5369(2) 0.0402(4) Uani 1 1 d . .
H9 H 0.0090 0.5603 0.5539 0.048 Uiso 1 1 calc R U
C10 C 0.1867(4) 0.59644(4) 0.6608(2) 0.0395(4) Uani 1 1 d . .
H10 H 0.1032 0.5938 0.7610 0.047 Uiso 1 1 calc R U
C11 C 0.3667(4) 0.62030(3) 0.6346(2) 0.0363(4) Uani 1 1 d . .
C12 C 0.4853(5) 0.62416(4) 0.4837(2) 0.0454(5) Uani 1 1 d . .
H12 H 0.6032 0.6404 0.4650 0.054 Uiso 1 1 calc R U
C13 C 0.4302(5) 0.60414(4) 0.3614(2) 0.0425(5) Uani 1 1 d . .
H13 H 0.5110 0.6068 0.2605 0.051 Uiso 1 1 calc R U
C14 C 0.3106(5) 0.63919(4) 0.9021(2) 0.0473(5) Uani 1 1 d . .
H14A H 0.3701 0.6212 0.9564 0.057 Uiso 1 1 calc R U
H14B H 0.0891 0.6397 0.8866 0.057 Uiso 1 1 calc R U
C15 C 0.4248(5) 0.66474(4) 1.0037(2) 0.0492(5) Uani 1 1 d . .
H15A H 0.3354 0.6639 1.1086 0.059 Uiso 1 1 calc R U
H15B H 0.6451 0.6632 1.0234 0.059 Uiso 1 1 calc R U
C16 C 0.3501(5) 0.69369(4) 0.9257(2) 0.0508(5) Uani 1 1 d . .
H16A H 0.1304 0.6949 0.9019 0.061 Uiso 1 1 calc R U
H16B H 0.4461 0.6947 0.8227 0.061 Uiso 1 1 calc R U
C17 C 0.4517(5) 0.71968(4) 1.0285(2) 0.0539(5) Uani 1 1 d . .
H17A H 0.3496 0.7191 1.1297 0.065 Uiso 1 1 calc R U
H17B H 0.6701 0.7182 1.0557 0.065 Uiso 1 1 calc R U
C18 C 0.3867(6) 0.74857(4) 0.9470(3) 0.0574(6) Uani 1 1 d . .
H18A H 0.4877 0.7491 0.8455 0.069 Uiso 1 1 calc R U
H18B H 0.1681 0.7501 0.9202 0.069 Uiso 1 1 calc R U
C19 C 0.4876(6) 0.77446(4) 1.0471(3) 0.0645(6) Uani 1 1 d . .
H19A H 0.7061 0.7730 1.0739 0.077 Uiso 1 1 calc R U
H19B H 0.3866 0.7740 1.1487 0.077 Uiso 1 1 calc R U
C20 C 0.4225(7) 0.80313(5) 0.9661(4) 0.0875(9) Uani 1 1 d . .
H20A H 0.5232 0.8040 0.8658 0.131 Uiso 1 1 calc R U
H20B H 0.4970 0.8184 1.0371 0.131 Uiso 1 1 calc R U
H20C H 0.2057 0.8053 0.9435 0.131 Uiso 1 1 calc R U
N1 N 0.2023(3) 0.55785(3) 0.26511(16) 0.0357(4) Uani 1 1 d . .
O1 O -0.0870(3) 0.58834(3) 0.10073(15) 0.0476(4) Uani 1 1 d . .
O2 O 0.5610(3) 0.52929(3) 0.39722(15) 0.0501(4) Uani 1 1 d . .
O3 O 0.4437(3) 0.64103(3) 0.74832(15) 0.0470(4) Uani 1 1 d . .

loop_
_atom_site_aniso_label
_atom_site_aniso_U_11
_atom_site_aniso_U_22
_atom_site_aniso_U_33
_atom_site_aniso_U_23
_atom_site_aniso_U_13
_atom_site_aniso_U_12
C1 0.0428(11) 0.0330(9) 0.0291(9) -0.0036(7) 0.0043(8) -0.0055(8)
C2 0.0445(11) 0.0337(9) 0.0289(9) -0.0032(7) -0.0007(8) -0.0073(8)
C3 0.0390(10) 0.0328(9) 0.0256(8) -0.0034(7) 0.0012(7) -0.0046(7)
C4 0.0347(9) 0.0302(8) 0.0251(8) -0.0022(6) 0.0025(7) -0.0060(7)
C5 0.0462(11) 0.0369(9) 0.0301(9) -0.0021(7) -0.0066(8) -0.0008(8)
C6 0.0482(11) 0.0299(8) 0.0333(9) 0.0000(7) -0.0020(8) 0.0023(8)
C7 0.0389(10) 0.0294(8) 0.0266(8) -0.0016(7) 0.0030(7) -0.0056(7)
C8 0.0453(11) 0.0313(9) 0.0310(9) -0.0071(7) -0.0022(8) -0.0042(8)
C9 0.0493(11) 0.0355(9) 0.0353(10) -0.0029(8) 0.0004(8) -0.0129(8)
C10 0.0502(11) 0.0383(10) 0.0300(9) -0.0043(7) 0.0032(8) -0.0066(8)
C11 0.0451(11) 0.0290(8) 0.0341(9) -0.0077(7) -0.0021(8) -0.0012(8)
C12 0.0605(13) 0.0325(10) 0.0439(11) -0.0054(8) 0.0084(9) -0.0134(9)
C13 0.0578(12) 0.0370(10) 0.0337(10) -0.0052(8) 0.0094(9) -0.0094(9)
C14 0.0709(14) 0.0366(10) 0.0345(10) -0.0074(8) 0.0032(9) -0.0032(9)
C15 0.0713(14) 0.0402(10) 0.0355(10) -0.0101(8) -0.0005(9) -0.0004(10)
C16 0.0684(14) 0.0380(10) 0.0448(11) -0.0093(9) -0.0046(10) 0.0008(10)
C17 0.0714(15) 0.0408(11) 0.0487(12) -0.0117(9) -0.0022(10) 0.0010(10)
C18 0.0728(15) 0.0413(11) 0.0566(13) -0.0096(9) -0.0064(11) 0.0021(10)
C19 0.0817(17) 0.0409(12) 0.0691(15) -0.0110(11) -0.0099(13) 0.0010(11)
C20 0.114(2) 0.0409(13) 0.104(2) -0.0038(13) -0.0208(18) 0.0043(14)
N1 0.0477(9) 0.0298(7) 0.0288(7) -0.0071(6) -0.0022(6) -0.0060(7)
O1 0.0681(9) 0.0312(7) 0.0424(8) -0.0059(6) -0.0062(6) 0.0033(6)
O2 0.0606(9) 0.0433(8) 0.0432(8) -0.0094(6) -0.0196(7) -0.0034(6)
O3 0.0641(9) 0.0391(7) 0.0383(7) -0.0145(6) 0.0063(6) -0.0128(6)

loop_
_atom_type_symbol
_atom_type_description
_atom_type_scat_dispersion_real
_atom_type_scat_dispersion_imag
_atom_type_scat_source
C C 0.0033 0.0016 'International Tables Vol C Tables 4.2.6.8 and 6.1.1.4'
H H 0.0000 0.0000 'International Tables Vol C Tables 4.2.6.8 and 6.1.1.4'
N N 0.0061 0.0033 'International Tables Vol C Tables 4.2.6.8 and 6.1.1.4'
O O 0.0106 0.0060 'International Tables Vol C Tables 4.2.6.8 and 6.1.1.4'

loop_
_geom_angle_atom_site_label_1
_geom_angle_atom_site_label_2
_geom_angle_atom_site_label_3
_geom_angle
_geom_angle_site_symmetry_1
_geom_angle_site_symmetry_3
O1 C1 N1 121.34(15) . .
O1 C1 C7 121.95(16) . 3_565
N1 C1 C7 116.71(14) . 3_565
O2 C2 N1 120.80(15) . .
O2 C2 C3 122.27(16) . .
N1 C2 C3 116.93(15) . .
C5 C3 C4 120.38(15) . .
C5 C3 C2 120.13(15) . .
C4 C3 C2 119.50(15) . .
C7 C4 C3 121.42(14) 3_565 .
C7 C4 C4 119.52(18) 3_565 3_565
C3 C4 C4 119.05(19) . 3_565
C3 C5 C6 120.33(16) . .
C3 C5 H5 119.8 . .
C6 C5 H5 119.8 . .
C7 C6 C5 120.59(16) . .
C7 C6 H6 119.7 . .
C5 C6 H6 119.7 . .
C6 C7 C4 120.12(15) . 3_565
C6 C7 C1 119.92(15) . 3_565
C4 C7 C1 119.95(15) 3_565 3_565
C13 C8 C9 120.53(15) . .
C13 C8 N1 121.22(15) . .
C9 C8 N1 118.23(15) . .
C8 C9 C10 120.06(16) . .
C8 C9 H9 120.0 . .
C10 C9 H9 120.0 . .
C11 C10 C9 119.67(17) . .
C11 C10 H10 120.2 . .
C9 C10 H10 120.2 . .
O3 C11 C10 124.84(16) . .
O3 C11 C12 115.60(15) . .
C10 C11 C12 119.56(15) . .
C13 C12 C11 120.59(17) . .
C13 C12 H12 119.7 . .
C11 C12 H12 119.7 . .
C8 C13 C12 119.56(17) . .
C8 C13 H13 120.2 . .
C12 C13 H13 120.2 . .
O3 C14 C15 107.66(16) . .
O3 C14 H14A 110.2 . .
C15 C14 H14A 110.2 . .
O3 C14 H14B 110.2 . .
C15 C14 H14B 110.2 . .
H14A C14 H14B 108.5 . .
C16 C15 C14 113.71(16) . .
C16 C15 H15A 108.8 . .
C14 C15 H15A 108.8 . .
C16 C15 H15B 108.8 . .
C14 C15 H15B 108.8 . .
H15A C15 H15B 107.7 . .
C15 C16 C17 114.64(17) . .
C15 C16 H16A 108.6 . .
C17 C16 H16A 108.6 . .
C15 C16 H16B 108.6 . .
C17 C16 H16B 108.6 . .
H16A C16 H16B 107.6 . .
C18 C17 C16 114.35(17) . .
C18 C17 H17A 108.7 . .
C16 C17 H17A 108.7 . .
C18 C17 H17B 108.7 . .
C16 C17 H17B 108.7 . .
H17A C17 H17B 107.6 . .
C19 C18 C17 114.88(18) . .
C19 C18 H18A 108.5 . .
C17 C18 H18A 108.5 . .
C19 C18 H18B 108.5 . .
C17 C18 H18B 108.5 . .
H18A C18 H18B 107.5 . .
C18 C19 C20 114.8(2) . .
C18 C19 H19A 108.6 . .
C20 C19 H19A 108.6 . .
C18 C19 H19B 108.6 . .
C20 C19 H19B 108.6 . .
H19A C19 H19B 107.5 . .
C19 C20 H20A 109.5 . .
C19 C20 H20B 109.5 . .
H20A C20 H20B 109.5 . .
C19 C20 H20C 109.5 . .
H20A C20 H20C 109.5 . .
H20B C20 H20C 109.5 . .
C1 N1 C2 124.39(13) . .
C1 N1 C8 118.68(14) . .
C2 N1 C8 116.92(14) . .
C11 O3 C14 117.88(14) . .

loop_
_geom_bond_atom_site_label_1
_geom_bond_atom_site_label_2
_geom_bond_distance
_geom_bond_site_symmetry_2
C1 O1 1.212(2) .
C1 N1 1.398(2) .
C1 C7 1.485(2) 3_565
C2 O2 1.207(2) .
C2 N1 1.403(2) .
C2 C3 1.482(2) .
C3 C5 1.371(2) .
C3 C4 1.410(2) .
C4 C7 1.405(2) 3_565
C4 C4 1.416(3) 3_565
C5 C6 1.402(2) .
C5 H5 0.9300 .
C6 C7 1.373(2) .
C6 H6 0.9300 .
C7 C4 1.405(2) 3_565
C7 C1 1.485(2) 3_565
C8 C13 1.374(2) .
C8 C9 1.374(2) .
C8 N1 1.457(2) .
C9 C10 1.387(2) .
C9 H9 0.9300 .
C10 C11 1.380(2) .
C10 H10 0.9300 .
C11 O3 1.3644(19) .
C11 C12 1.386(3) .
C12 C13 1.375(2) .
C12 H12 0.9300 .
C13 H13 0.9300 .
C14 O3 1.428(2) .
C14 C15 1.511(2) .
C14 H14A 0.9700 .
C14 H14B 0.9700 .
C15 C16 1.510(3) .
C15 H15A 0.9700 .
C15 H15B 0.9700 .
C16 C17 1.517(2) .
C16 H16A 0.9700 .
C16 H16B 0.9700 .
C17 C18 1.511(3) .
C17 H17A 0.9700 .
C17 H17B 0.9700 .
C18 C19 1.501(3) .
C18 H18A 0.9700 .
C18 H18B 0.9700 .
C19 C20 1.501(3) .
C19 H19A 0.9700 .
C19 H19B 0.9700 .
C20 H20A 0.9600 .
C20 H20B 0.9600 .
C20 H20C 0.9600 .

loop_
_geom_torsion_atom_site_label_1
_geom_torsion_atom_site_label_2
_geom_torsion_atom_site_label_3
_geom_torsion_atom_site_label_4
_geom_torsion
_geom_torsion_site_symmetry_1
_geom_torsion_site_symmetry_4
O2 C2 C3 C5 7.2(3) . .
N1 C2 C3 C5 -172.62(16) . .
O2 C2 C3 C4 -173.01(17) . .
N1 C2 C3 C4 7.2(2) . .
C5 C3 C4 C7 179.76(16) . 3_565
C2 C3 C4 C7 -0.1(2) . 3_565
C5 C3 C4 C4 -0.9(3) . 3_565
C2 C3 C4 C4 179.31(19) . 3_565
C4 C3 C5 C6 0.3(3) . .
C2 C3 C5 C6 -179.84(16) . .
C3 C5 C6 C7 0.5(3) . .
C5 C6 C7 C4 -0.7(3) . 3_565
C5 C6 C7 C1 177.97(16) . 3_565
C13 C8 C9 C10 -1.3(3) . .
N1 C8 C9 C10 177.15(16) . .
C8 C9 C10 C11 0.2(3) . .
C9 C10 C11 O3 -178.21(17) . .
C9 C10 C11 C12 1.1(3) . .
O3 C11 C12 C13 178.03(18) . .
C10 C11 C12 C13 -1.3(3) . .
C9 C8 C13 C12 1.1(3) . .
N1 C8 C13 C12 -177.33(18) . .
C11 C12 C13 C8 0.3(3) . .
O3 C14 C15 C16 58.1(2) . .
C14 C15 C16 C17 177.75(19) . .
C15 C16 C17 C18 177.8(2) . .
C16 C17 C18 C19 -179.7(2) . .
C17 C18 C19 C20 -179.9(2) . .
O1 C1 N1 C2 -169.75(17) . .
C7 C1 N1 C2 10.9(2) 3_565 .
O1 C1 N1 C8 8.9(3) . .
C7 C1 N1 C8 -170.39(15) 3_565 .
O2 C2 N1 C1 167.15(17) . .
C3 C2 N1 C1 -13.1(2) . .
O2 C2 N1 C8 -11.6(2) . .
C3 C2 N1 C8 168.24(15) . .
C13 C8 N1 C1 -72.1(2) . .
C9 C8 N1 C1 109.43(19) . .
C13 C8 N1 C2 106.6(2) . .
C9 C8 N1 C2 -71.8(2) . .
C10 C11 O3 C14 -4.9(3) . .
C12 C11 O3 C14 175.76(17) . .
C15 C14 O3 C11 -178.65(16) . .
